data_7060230
loop_
_publ_author_name
'Kong, Ming'
'Feng, Xin'
'Li, Jing'
'Wang, Jia'
'Zhang, Yi-Quan'
'Song, You'

_publ_section_title
;
 Switchable slow relaxation of magnetization in photochromic
 dysprosium(iii) complexes manipulated by a dithienylethene ligand
;
_journal_issue 46
_journal_name_full 'New Journal of Chemistry'
_journal_page_first 20129
_journal_page_last 20136
_journal_paper_doi 10.1039/D0NJ04457A
_journal_volume 44
_journal_year 2020
_chemical_formula_moiety 'C35 H44 Dy N7 O12 S4'
_chemical_formula_sum 'C35 H44 Dy N7 O12 S4'
_chemical_formula_weight 1045.51
_space_group_crystal_system monoclinic
_space_group_IT_number 14
_space_group_name_Hall '-P 2yn'
_space_group_name_H-M_alt 'P 1 21/n 1'
_atom_sites_solution_hydrogens mixed
_atom_sites_solution_primary iterative
_audit_creation_date 2020-07-23
_audit_creation_method
;
Olex2 1.2
(compiled 2018.05.29 svn.r3508 for OlexSys, GUI svn.r5506)
;
_audit_update_record
;
2020-08-17 deposited with the CCDC.	2020-10-30 downloaded from the CCDC.
;
_cell_angle_alpha 90
_cell_angle_beta 94.4050(10)
_cell_angle_gamma 90
_cell_formula_units_Z 4
_cell_length_a 7.7601(2)
_cell_length_b 29.8742(10)
_cell_length_c 18.9588(6)
_cell_measurement_reflns_used 9988
_cell_measurement_temperature 193(2)
_cell_measurement_theta_max 53.68
_cell_measurement_theta_min 2.57
_cell_volume 4382.2(2)
_computing_cell_refinement 'SAINT v8.37A (Bruker, 2015)'
_computing_data_reduction 'SAINT v8.37A (Bruker, 2015)'
_computing_molecular_graphics 'Olex2 (Dolomanov et al., 2009)'
_computing_publication_material 'Olex2 (Dolomanov et al., 2009)'
_computing_structure_refinement 'ShelXL (Sheldrick, 2015)'
_computing_structure_solution 'olex2.solve (Bourhis et al., 2015)'
_diffrn_ambient_temperature 193.01
_diffrn_measured_fraction_theta_full 0.989
_diffrn_measured_fraction_theta_max 0.986
_diffrn_measurement_device_type 'Bruker APEX-II CCD'
_diffrn_measurement_method '\f and \w scans'
_diffrn_radiation_type GaK\a
_diffrn_radiation_wavelength 1.34139
_diffrn_reflns_av_R_equivalents 0.0498
_diffrn_reflns_av_unetI/netI 0.0666
_diffrn_reflns_Laue_measured_fraction_full 0.989
_diffrn_reflns_Laue_measured_fraction_max 0.986
_diffrn_reflns_limit_h_max 9
_diffrn_reflns_limit_h_min -8
_diffrn_reflns_limit_k_max 36
_diffrn_reflns_limit_k_min -25
_diffrn_reflns_limit_l_max 14
_diffrn_reflns_limit_l_min -22
_diffrn_reflns_number 22201
_diffrn_reflns_point_group_measured_fraction_full 0.989
_diffrn_reflns_point_group_measured_fraction_max 0.986
_diffrn_reflns_theta_full 53.594
_diffrn_reflns_theta_max 53.923
_diffrn_reflns_theta_min 2.406
_diffrn_standards_number 0
_exptl_absorpt_coefficient_mu 10.474
_exptl_absorpt_correction_T_max 0.7506
_exptl_absorpt_correction_T_min 0.4967
_exptl_absorpt_correction_type none
_exptl_absorpt_process_details
;
SADABS-2016/2 (Bruker,2016/2) was used for absorption correction.
wR2(int) was 0.1117 before and 0.0655 after correction.
The Ratio of minimum to maximum transmission is 0.6617.
The \l/2 correction factor is Not present.
;
_exptl_crystal_colour 'light colourless'
_exptl_crystal_colour_modifier light
_exptl_crystal_colour_primary colourless
_exptl_crystal_density_diffrn 1.585
_exptl_crystal_description block
_exptl_crystal_F_000 2116
_exptl_crystal_size_max 0.3
_exptl_crystal_size_mid 0.3
_exptl_crystal_size_min 0.2
_refine_diff_density_max 1.566
_refine_diff_density_min -1.644
_refine_diff_density_rms 0.141
_refine_ls_extinction_method none
_refine_ls_goodness_of_fit_ref 1.107
_refine_ls_hydrogen_treatment mixed
_refine_ls_matrix_type full
_refine_ls_number_parameters 548
_refine_ls_number_reflns 7926
_refine_ls_number_restraints 5
_refine_ls_restrained_S_all 1.109
_refine_ls_R_factor_all 0.0863
_refine_ls_R_factor_gt 0.0659
_refine_ls_shift/su_max 0.001
_refine_ls_shift/su_mean 0.000
_refine_ls_structure_factor_coef Fsqd
_refine_ls_weighting_details 'w=1/[\s^2^(Fo^2^)+(0.0263P)^2^+63.5730P] where P=(Fo^2^+2Fc^2^)/3'
_refine_ls_weighting_scheme calc
_refine_ls_wR_factor_gt 0.1609
_refine_ls_wR_factor_ref 0.1687
_reflns_Friedel_coverage 0.000
_reflns_number_gt 6136
_reflns_number_total 7926
_reflns_threshold_expression 'I > 2\s(I)'
_cod_data_source_file d0nj04457a2.cif
_cod_data_source_block a_a
_cod_database_code 7060230
_shelx_shelxl_version_number 2018/3
_shelx_space_group_comment
;
The symmetry employed for this shelxl refinement is uniquely defined
by the following loop, which should always be used as a source of
symmetry information in preference to the above space-group names.
They are only intended as comments.
;
_shelx_estimated_absorpt_t_max 0.228
_shelx_estimated_absorpt_t_min 0.145
_olex2_refinement_description
;
1. Fixed Uiso
 At 1.2 times of:
  All C(H) groups
 At 1.5 times of:
  All C(H,H,H) groups, All O(H) groups
2. Restrained distances
 C18-O3
 1.5 with sigma of 0.01
 O3-H3
 0.87 with sigma of 0.01
 C18-H3
 2.010346 with sigma of 0.02
 Dy1-H3
 2.949303 with sigma of 0.02
3. Rigid bond restraints
 C18, O3
 with sigma for 1-2 distances of 0.002 and sigma for 1-3 distances of 0.001
4.a Aromatic/amide H refined with riding coordinates:
 C8(H8), C14(H14), C27(H27), C33(H33)
4.b Idealised Me refined as rotating group:
 C1(H1A,H1B,H1C), C2(H2A,H2B,H2C), C5(H5A,H5B,H5C), C10(H10A,H10B,H10C),
 C11(H11A,H11B,H11C), C16(H16A,H16B,H16C), C18(H18A,H18B,H18C), C19(H19A,H19B,
 H19C), C21(H21A,H21B,H21C), C24(H24A,H24B,H24C), C29(H29A,H29B,H29C), C30(H30A,
 H30B,H30C), C35(H35A,H35B,H35C)
;
_olex2_submission_special_instructions 'No special instructions were received'

loop_
_space_group_symop_operation_xyz
'x, y, z'
'-x+1/2, y+1/2, -z+1/2'
'-x, -y, -z'
'x-1/2, -y-1/2, z-1/2'

loop_
_atom_site_label
_atom_site_type_symbol
_atom_site_fract_x
_atom_site_fract_y
_atom_site_fract_z
_atom_site_U_iso_or_equiv
_atom_site_adp_type
_atom_site_occupancy
_atom_site_site_symmetry_order
_atom_site_calc_flag
_atom_site_refinement_flags_posn
_atom_site_refinement_flags_adp
_atom_site_refinement_flags_occupancy
_atom_site_disorder_assembly
_atom_site_disorder_group
Dy1 Dy 0.48054(7) 0.62459(2) 0.55495(2) 0.02845(15) Uani 1 1 d D . . . .
S1 S 1.1535(3) 0.72446(9) 0.19558(13) 0.0348(6) Uani 1 1 d . . . . .
S2 S 0.8250(4) 0.56256(10) 0.10391(13) 0.0419(6) Uani 1 1 d . . . . .
S3 S 0.0755(3) 0.69191(9) 0.99171(13) 0.0365(6) Uani 1 1 d . . . . .
S4 S -0.2342(3) 0.52734(9) 0.90338(13) 0.0360(6) Uani 1 1 d . . . . .
O1 O 0.5607(9) 0.6397(2) 0.4452(3) 0.0377(17) Uani 1 1 d . . . . .
O2 O 0.2921(9) 0.6235(3) 0.6388(3) 0.0401(17) Uani 1 1 d . . . . .
O3 O 0.2669(11) 0.5737(2) 0.5018(4) 0.054(2) Uani 1 1 d D U . . .
H3 H 0.296(4) 0.5471(17) 0.489(7) 0.082 Uiso 1 1 d DR . . . .
O4 O 0.2430(11) 0.7411(3) 0.4961(4) 0.053(2) Uani 1 1 d . . . . .
O5 O 0.2449(9) 0.6685(2) 0.4980(3) 0.0369(17) Uani 1 1 d . . . . .
O6 O 0.4477(8) 0.7044(2) 0.5580(3) 0.0323(16) Uani 1 1 d . . . . .
O7 O 0.9094(10) 0.6765(3) 0.6655(5) 0.066(3) Uani 1 1 d . . . . .
O8 O 0.6487(10) 0.6511(2) 0.6636(4) 0.0449(19) Uani 1 1 d . . . . .
O9 O 0.7872(10) 0.6441(3) 0.5715(4) 0.058(2) Uani 1 1 d . . . . .
O10 O 0.7063(12) 0.4995(3) 0.5857(4) 0.057(2) Uani 1 1 d . . . . .
O11 O 0.6297(13) 0.5542(3) 0.5150(4) 0.064(3) Uani 1 1 d . . . . .
O12 O 0.5650(12) 0.5565(3) 0.6229(4) 0.059(2) Uani 1 1 d . . . . .
N1 N 0.7766(10) 0.6672(3) 0.3782(4) 0.0268(17) Uani 1 1 d . . . . .
N2 N 0.6262(10) 0.6108(3) 0.3354(4) 0.0323(19) Uani 1 1 d . . . . .
N3 N 0.2561(10) 0.6483(3) 0.7531(4) 0.0271(18) Uani 1 1 d . . . . .
N4 N 0.1168(10) 0.5884(3) 0.7160(4) 0.0273(18) Uani 1 1 d . . . . .
N5 N 0.3081(11) 0.7059(3) 0.5175(4) 0.034(2) Uani 1 1 d . . . . .
N6 N 0.7878(13) 0.6580(3) 0.6350(5) 0.045(2) Uani 1 1 d . . . . .
N7 N 0.6336(13) 0.5358(3) 0.5744(5) 0.045(2) Uani 1 1 d . . . . .
C1 C 0.8309(14) 0.7047(3) 0.4242(5) 0.035(2) Uani 1 1 d . . . . .
H1A H 0.940038 0.697160 0.451051 0.052 Uiso 1 1 calc GR . . . .
H1B H 0.742064 0.710593 0.457052 0.052 Uiso 1 1 calc GR . . . .
H1C H 0.847019 0.731347 0.395382 0.052 Uiso 1 1 calc GR . . . .
C2 C 0.4975(15) 0.5755(4) 0.3333(6) 0.045(3) Uani 1 1 d . . . . .
H2A H 0.381703 0.588785 0.328737 0.068 Uiso 1 1 calc GR . . . .
H2B H 0.511615 0.558007 0.377120 0.068 Uiso 1 1 calc GR . . . .
H2C H 0.512222 0.555905 0.292793 0.068 Uiso 1 1 calc GR . . . .
C3 C 0.7381(12) 0.6220(3) 0.2861(4) 0.026(2) Uani 1 1 d . . . . .
C4 C 0.8359(11) 0.6572(3) 0.3121(4) 0.0236(19) Uani 1 1 d . . . . .
C5 C 0.8141(13) 0.6990(4) 0.1588(5) 0.036(2) Uani 1 1 d . . . . .
H5A H 0.817612 0.726330 0.130396 0.054 Uiso 1 1 calc GR . . . .
H5B H 0.705714 0.698033 0.182120 0.054 Uiso 1 1 calc GR . . . .
H5C H 0.820900 0.672791 0.128005 0.054 Uiso 1 1 calc GR . . . .
C6 C 0.9627(12) 0.6987(3) 0.2132(4) 0.026(2) Uani 1 1 d . . . . .
C7 C 0.9749(12) 0.6818(3) 0.2817(5) 0.027(2) Uani 1 1 d . . . . .
C8 C 1.1399(12) 0.6903(3) 0.3176(5) 0.031(2) Uani 1 1 d . . . . .
H8 H 1.169310 0.681482 0.365113 0.037 Uiso 1 1 calc R . . . .
C9 C 1.2507(13) 0.7120(3) 0.2779(5) 0.033(2) Uani 1 1 d . . . . .
C10 C 1.4327(13) 0.7273(4) 0.2979(6) 0.046(3) Uani 1 1 d . . . . .
H10A H 1.513785 0.708758 0.273650 0.068 Uiso 1 1 calc GR . . . .
H10B H 1.457468 0.724581 0.349180 0.068 Uiso 1 1 calc GR . . . .
H10C H 1.445227 0.758683 0.283890 0.068 Uiso 1 1 calc GR . . . .
C11 C 1.0568(14) 0.5758(5) 0.2229(7) 0.056(3) Uani 1 1 d . . . . .
H11A H 1.106338 0.548053 0.205886 0.084 Uiso 1 1 calc GR . . . .
H11B H 1.055359 0.574653 0.274536 0.084 Uiso 1 1 calc GR . . . .
H11C H 1.126976 0.601317 0.209663 0.084 Uiso 1 1 calc GR . . . .
C12 C 0.8756(13) 0.5812(4) 0.1903(5) 0.037(2) Uani 1 1 d . . . . .
C13 C 0.7354(12) 0.5997(3) 0.2169(5) 0.029(2) Uani 1 1 d . . . . .
C14 C 0.5839(12) 0.5983(3) 0.1675(5) 0.031(2) Uani 1 1 d . . . . .
H14 H 0.473818 0.608924 0.178618 0.038 Uiso 1 1 calc R . . . .
C15 C 0.6140(13) 0.5803(3) 0.1038(5) 0.031(2) Uani 1 1 d . . . . .
C16 C 0.4919(15) 0.5727(4) 0.0415(5) 0.045(3) Uani 1 1 d . . . . .
H16A H 0.523444 0.591775 0.002427 0.068 Uiso 1 1 calc GR . . . .
H16B H 0.374470 0.580068 0.053319 0.068 Uiso 1 1 calc GR . . . .
H16C H 0.496491 0.541214 0.027205 0.068 Uiso 1 1 calc GR . . . .
C17 C 0.6477(12) 0.6394(3) 0.3917(5) 0.028(2) Uani 1 1 d . . . . .
C18 C 0.0710(16) 0.5811(6) 0.4824(10) 0.105(6) Uani 1 1 d D U . . .
H18A H 0.048694 0.581571 0.430862 0.158 Uiso 1 1 calc GR . . . .
H18B H 0.035363 0.609674 0.502099 0.158 Uiso 1 1 calc GR . . . .
H18C H 0.005344 0.556675 0.502116 0.158 Uiso 1 1 calc GR . . . .
C19 C 0.3508(14) 0.6911(3) 0.7514(5) 0.037(2) Uani 1 1 d . . . . .
H19A H 0.278811 0.715234 0.768107 0.055 Uiso 1 1 calc GR . . . .
H19B H 0.378494 0.697400 0.702827 0.055 Uiso 1 1 calc GR . . . .
H19C H 0.457996 0.689010 0.782123 0.055 Uiso 1 1 calc GR . . . .
C20 C 0.2276(12) 0.6205(3) 0.6977(5) 0.030(2) Uani 1 1 d . . . . .
C21 C 0.0693(15) 0.5497(4) 0.6725(5) 0.046(3) Uani 1 1 d . . . . .
H21A H -0.034722 0.556582 0.641767 0.069 Uiso 1 1 calc GR . . . .
H21B H 0.046426 0.524249 0.702908 0.069 Uiso 1 1 calc GR . . . .
H21C H 0.164242 0.542254 0.643299 0.069 Uiso 1 1 calc GR . . . .
C22 C 0.0673(12) 0.5969(3) 0.7852(4) 0.026(2) Uani 1 1 d . . . . .
C23 C 0.1536(11) 0.6348(3) 0.8076(4) 0.0231(19) Uani 1 1 d . . . . .
C24 C -0.1702(12) 0.6690(4) 0.8823(5) 0.037(2) Uani 1 1 d . . . . .
H24A H -0.226860 0.643726 0.904074 0.056 Uiso 1 1 calc GR . . . .
H24B H -0.178901 0.665205 0.830770 0.056 Uiso 1 1 calc GR . . . .
H24C H -0.226744 0.696942 0.894405 0.056 Uiso 1 1 calc GR . . . .
C25 C 0.0191(13) 0.6705(3) 0.9095(5) 0.029(2) Uani 1 1 d . . . . .
C26 C 0.1599(12) 0.6576(3) 0.8761(5) 0.027(2) Uani 1 1 d . . . . .
C27 C 0.3149(12) 0.6663(3) 0.9191(5) 0.028(2) Uani 1 1 d . . . . .
H27 H 0.426288 0.659880 0.904027 0.033 Uiso 1 1 calc R . . . .
C28 C 0.2914(13) 0.6841(3) 0.9823(5) 0.032(2) Uani 1 1 d . . . . .
C29 C 0.4249(15) 0.6963(4) 1.0403(5) 0.044(3) Uani 1 1 d . . . . .
H29A H 0.408591 0.727472 1.054311 0.065 Uiso 1 1 calc GR . . . .
H29B H 0.540443 0.692658 1.023522 0.065 Uiso 1 1 calc GR . . . .
H29C H 0.413201 0.676657 1.081109 0.065 Uiso 1 1 calc GR . . . .
C30 C 0.1053(13) 0.5562(4) 0.9377(5) 0.035(2) Uani 1 1 d . . . . .
H30A H 0.101302 0.584466 0.963715 0.052 Uiso 1 1 calc GR . . . .
H30B H 0.212883 0.554631 0.913916 0.052 Uiso 1 1 calc GR . . . .
H30C H 0.100806 0.531090 0.970867 0.052 Uiso 1 1 calc GR . . . .
C31 C -0.0469(12) 0.5536(3) 0.8835(5) 0.029(2) Uani 1 1 d . . . . .
C32 C -0.0607(12) 0.5707(3) 0.8166(5) 0.026(2) Uani 1 1 d . . . . .
C33 C -0.2287(12) 0.5625(3) 0.7826(5) 0.029(2) Uani 1 1 d . . . . .
H33 H -0.260792 0.572457 0.735786 0.035 Uiso 1 1 calc R . . . .
C34 C -0.3385(13) 0.5399(3) 0.8212(5) 0.032(2) Uani 1 1 d . . . . .
C35 C -0.5220(14) 0.5277(4) 0.8026(6) 0.044(3) Uani 1 1 d . . . . .
H35A H -0.538632 0.495780 0.811662 0.066 Uiso 1 1 calc GR . . . .
H35B H -0.551701 0.534008 0.752359 0.066 Uiso 1 1 calc GR . . . .
H35C H -0.596696 0.545345 0.831374 0.066 Uiso 1 1 calc GR . . . .

loop_
_atom_site_aniso_label
_atom_site_aniso_U_11
_atom_site_aniso_U_22
_atom_site_aniso_U_33
_atom_site_aniso_U_23
_atom_site_aniso_U_13
_atom_site_aniso_U_12
Dy1 0.0412(3) 0.0280(3) 0.0172(2) -0.0007(2) 0.00899(18) -0.0026(3)
S1 0.0328(13) 0.0418(15) 0.0306(13) 0.0035(11) 0.0084(10) -0.0059(11)
S2 0.0465(16) 0.0512(17) 0.0290(13) -0.0150(12) 0.0089(11) -0.0005(13)
S3 0.0398(15) 0.0427(15) 0.0282(12) -0.0092(11) 0.0096(11) -0.0042(12)
S4 0.0366(14) 0.0446(15) 0.0277(12) 0.0098(11) 0.0077(10) -0.0052(12)
O1 0.047(4) 0.045(4) 0.022(3) 0.001(3) 0.008(3) -0.006(3)
O2 0.049(4) 0.056(5) 0.018(3) -0.008(3) 0.013(3) -0.012(4)
O3 0.089(6) 0.036(5) 0.041(4) -0.017(4) 0.021(4) -0.020(4)
O4 0.060(5) 0.042(5) 0.055(5) 0.004(4) -0.012(4) 0.014(4)
O5 0.036(4) 0.045(5) 0.029(4) -0.002(3) 0.000(3) 0.001(3)
O6 0.027(4) 0.038(4) 0.030(3) -0.006(3) -0.008(3) -0.003(3)
O7 0.036(5) 0.078(7) 0.080(6) 0.003(5) -0.028(5) -0.005(5)
O8 0.054(5) 0.040(4) 0.040(4) -0.007(3) 0.001(4) -0.002(4)
O9 0.044(5) 0.089(7) 0.042(5) -0.002(4) 0.011(4) 0.007(5)
O10 0.075(6) 0.037(5) 0.056(5) -0.005(4) -0.010(4) 0.002(4)
O11 0.107(8) 0.053(5) 0.036(4) 0.009(4) 0.019(5) 0.011(5)
O12 0.099(7) 0.043(5) 0.034(4) 0.006(4) -0.004(4) 0.010(5)
N1 0.031(4) 0.030(4) 0.021(4) -0.005(3) 0.006(3) -0.004(4)
N2 0.032(5) 0.034(5) 0.032(4) 0.000(4) 0.008(4) 0.001(4)
N3 0.031(4) 0.032(5) 0.020(4) -0.006(3) 0.009(3) -0.009(3)
N4 0.026(4) 0.040(5) 0.017(4) -0.006(3) 0.011(3) -0.008(4)
N5 0.036(5) 0.034(5) 0.033(5) -0.008(4) 0.008(4) 0.005(4)
N6 0.042(6) 0.047(6) 0.046(6) 0.006(5) -0.002(5) 0.011(5)
N7 0.062(7) 0.033(5) 0.040(5) -0.003(4) -0.006(5) 0.004(5)
C1 0.048(6) 0.036(6) 0.020(5) -0.008(4) 0.002(4) -0.006(5)
C2 0.047(7) 0.045(7) 0.045(6) -0.004(5) 0.009(5) -0.022(6)
C3 0.038(5) 0.029(5) 0.012(4) 0.000(4) 0.007(4) -0.002(4)
C4 0.023(5) 0.029(5) 0.019(4) -0.004(4) 0.002(4) -0.002(4)
C5 0.043(6) 0.040(6) 0.023(5) -0.001(4) -0.007(4) -0.007(5)
C6 0.032(5) 0.031(5) 0.015(4) -0.003(4) 0.000(4) -0.003(4)
C7 0.030(5) 0.030(5) 0.020(4) -0.001(4) 0.002(4) -0.001(4)
C8 0.032(5) 0.036(6) 0.025(5) -0.003(4) 0.004(4) -0.002(4)
C9 0.031(5) 0.040(6) 0.027(5) -0.004(4) 0.000(4) 0.004(5)
C10 0.023(5) 0.058(8) 0.055(7) 0.000(6) 0.001(5) -0.006(5)
C11 0.034(6) 0.074(9) 0.058(8) -0.011(7) -0.004(6) 0.010(6)
C12 0.035(6) 0.040(6) 0.035(6) -0.011(5) 0.001(5) -0.003(5)
C13 0.031(5) 0.039(6) 0.018(4) -0.007(4) 0.006(4) -0.010(4)
C14 0.023(5) 0.041(6) 0.030(5) 0.003(4) 0.002(4) -0.002(4)
C15 0.042(6) 0.025(5) 0.024(5) 0.000(4) -0.002(4) -0.013(4)
C16 0.054(7) 0.049(7) 0.032(6) 0.001(5) -0.007(5) -0.012(6)
C17 0.034(5) 0.030(5) 0.022(5) 0.003(4) 0.009(4) -0.005(4)
C18 0.105(8) 0.091(13) 0.115(15) -0.047(11) -0.020(12) 0.002(11)
C19 0.052(7) 0.031(6) 0.029(5) -0.004(4) 0.015(5) -0.015(5)
C20 0.027(5) 0.042(6) 0.023(5) 0.005(4) 0.005(4) -0.005(5)
C21 0.054(7) 0.056(7) 0.029(6) -0.016(5) 0.010(5) -0.016(6)
C22 0.029(5) 0.034(5) 0.015(4) 0.003(4) 0.007(4) 0.001(4)
C23 0.018(4) 0.029(5) 0.023(4) 0.002(4) 0.003(3) 0.001(4)
C24 0.025(5) 0.047(7) 0.040(6) -0.003(5) 0.007(4) 0.008(5)
C25 0.034(5) 0.029(5) 0.026(5) 0.000(4) 0.006(4) 0.000(4)
C26 0.027(5) 0.032(5) 0.021(4) 0.003(4) 0.001(4) -0.002(4)
C27 0.026(5) 0.031(5) 0.026(5) -0.001(4) -0.001(4) -0.007(4)
C28 0.041(6) 0.030(5) 0.025(5) 0.001(4) 0.002(4) -0.004(5)
C29 0.049(7) 0.055(7) 0.026(5) -0.005(5) -0.001(5) -0.013(6)
C30 0.042(6) 0.041(6) 0.021(5) 0.007(4) 0.001(4) -0.004(5)
C31 0.030(5) 0.036(6) 0.023(5) 0.007(4) 0.004(4) -0.003(4)
C32 0.029(5) 0.030(5) 0.022(4) 0.002(4) 0.005(4) -0.001(4)
C33 0.028(5) 0.039(6) 0.019(4) 0.004(4) -0.001(4) -0.001(4)
C34 0.029(5) 0.039(6) 0.029(5) 0.002(4) 0.002(4) 0.000(4)
C35 0.040(6) 0.047(7) 0.044(6) 0.000(5) 0.005(5) -0.012(5)

loop_
_atom_type_symbol
_atom_type_description
_atom_type_scat_dispersion_real
_atom_type_scat_dispersion_imag
_atom_type_scat_source
C C 0.0148 0.0070 'International Tables Vol C Tables 4.2.6.8 and 6.1.1.4'
H H 0.0000 0.0000 'International Tables Vol C Tables 4.2.6.8 and 6.1.1.4'
Dy Dy -5.9238 12.4054 'International Tables Vol C Tables 4.2.6.8 and 6.1.1.4'
N N 0.0253 0.0136 'International Tables Vol C Tables 4.2.6.8 and 6.1.1.4'
O O 0.0412 0.0250 'International Tables Vol C Tables 4.2.6.8 and 6.1.1.4'
S S 0.2924 0.4247 'International Tables Vol C Tables 4.2.6.8 and 6.1.1.4'

loop_
_geom_angle_atom_site_label_1
_geom_angle_atom_site_label_2
_geom_angle_atom_site_label_3
_geom_angle
_geom_angle_site_symmetry_1
_geom_angle_site_symmetry_3
_geom_angle_publ_flag
O1 Dy1 O3 88.3(3) . . ?
O1 Dy1 O5 74.6(2) . . ?
O1 Dy1 O6 82.0(2) . . ?
O1 Dy1 O8 122.4(3) . . ?
O1 Dy1 O9 74.8(3) . . ?
O1 Dy1 O11 74.2(3) . . ?
O1 Dy1 O12 124.3(3) . . ?
O1 Dy1 N5 75.9(2) . . ?
O1 Dy1 N6 98.0(3) . . ?
O1 Dy1 N7 99.2(3) . . ?
O2 Dy1 O1 153.6(3) . . ?
O2 Dy1 O3 79.7(3) . . ?
O2 Dy1 O5 79.2(3) . . ?
O2 Dy1 O6 85.5(3) . . ?
O2 Dy1 O8 75.3(3) . . ?
O2 Dy1 O9 126.4(3) . . ?
O2 Dy1 O11 122.4(3) . . ?
O2 Dy1 O12 77.3(3) . . ?
O2 Dy1 N5 82.5(3) . . ?
O2 Dy1 N6 100.9(3) . . ?
O2 Dy1 N7 100.3(3) . . ?
O3 Dy1 O5 71.7(3) . . ?
O3 Dy1 O8 148.1(3) . . ?
O3 Dy1 O9 146.6(3) . . ?
O3 Dy1 O11 70.7(3) . . ?
O3 Dy1 O12 81.1(3) . . ?
O3 Dy1 N5 98.0(3) . . ?
O3 Dy1 N6 161.1(3) . . ?
O3 Dy1 N7 74.9(3) . . ?
O5 Dy1 O8 121.7(2) . . ?
O5 Dy1 O9 128.2(3) . . ?
O5 Dy1 O11 131.1(3) . . ?
O5 Dy1 O12 146.7(3) . . ?
O5 Dy1 N5 26.4(2) . . ?
O5 Dy1 N6 127.2(3) . . ?
O5 Dy1 N7 146.1(2) . . ?
O6 Dy1 O3 124.4(3) . . ?
O6 Dy1 O5 53.0(2) . . ?
O6 Dy1 O8 73.3(2) . . ?
O6 Dy1 O9 82.2(3) . . ?
O6 Dy1 O11 151.7(3) . . ?
O6 Dy1 O12 146.2(2) . . ?
O6 Dy1 N5 26.6(2) . . ?
O6 Dy1 N6 74.3(2) . . ?
O6 Dy1 N7 160.6(2) . . ?
O8 Dy1 O11 106.8(3) . . ?
O8 Dy1 N5 98.2(2) . . ?
O8 Dy1 N6 25.6(2) . . ?
O8 Dy1 N7 90.1(2) . . ?
O9 Dy1 O8 51.2(3) . . ?
O9 Dy1 O11 77.0(3) . . ?
O9 Dy1 O12 85.0(3) . . ?
O9 Dy1 N5 105.2(3) . . ?
O9 Dy1 N6 25.7(3) . . ?
O9 Dy1 N7 79.6(3) . . ?
O11 Dy1 N5 148.2(2) . . ?
O11 Dy1 N6 93.8(3) . . ?
O11 Dy1 N7 25.3(2) . . ?
O12 Dy1 O8 74.2(3) . . ?
O12 Dy1 O11 50.6(3) . . ?
O12 Dy1 N5 159.6(3) . . ?
O12 Dy1 N6 80.6(3) . . ?
O12 Dy1 N7 25.3(3) . . ?
N5 Dy1 N6 100.9(3) . . ?
N5 Dy1 N7 171.7(2) . . ?
N6 Dy1 N7 86.4(3) . . ?
C9 S1 C6 92.9(5) . . ?
C15 S2 C12 92.8(5) . . ?
C25 S3 C28 92.2(5) . . ?
C31 S4 C34 92.8(5) . . ?
C17 O1 Dy1 160.1(7) . . ?
C20 O2 Dy1 162.5(7) . . ?
Dy1 O3 H3 120.4(15) . . ?
C18 O3 Dy1 129.7(7) . . ?
C18 O3 H3 109.8(15) . . ?
N5 O5 Dy1 94.9(5) . . ?
N5 O6 Dy1 96.1(5) . . ?
N6 O8 Dy1 96.3(6) . . ?
N6 O9 Dy1 97.6(6) . . ?
N7 O11 Dy1 94.4(6) . . ?
N7 O12 Dy1 97.7(6) . . ?
C4 N1 C1 126.8(8) . . ?
C17 N1 C1 123.1(8) . . ?
C17 N1 C4 109.9(7) . . ?
C3 N2 C2 129.3(8) . . ?
C3 N2 C17 109.5(8) . . ?
C17 N2 C2 121.1(8) . . ?
C20 N3 C19 124.7(8) . . ?
C20 N3 C23 109.3(7) . . ?
C23 N3 C19 125.0(7) . . ?
C20 N4 C21 124.0(8) . . ?
C20 N4 C22 109.4(8) . . ?
C22 N4 C21 126.4(8) . . ?
O4 N5 Dy1 174.1(7) . . ?
O4 N5 O5 121.5(8) . . ?
O4 N5 O6 122.6(9) . . ?
O5 N5 Dy1 58.7(5) . . ?
O5 N5 O6 115.8(8) . . ?
O6 N5 Dy1 57.2(4) . . ?
O7 N6 Dy1 172.8(8) . . ?
O7 N6 O8 122.3(10) . . ?
O7 N6 O9 123.4(11) . . ?
O8 N6 Dy1 58.2(5) . . ?
O8 N6 O9 114.3(9) . . ?
O9 N6 Dy1 56.6(5) . . ?
O10 N7 Dy1 175.7(7) . . ?
O10 N7 O11 121.6(10) . . ?
O10 N7 O12 121.1(9) . . ?
O11 N7 Dy1 60.3(5) . . ?
O11 N7 O12 117.3(9) . . ?
O12 N7 Dy1 57.0(5) . . ?
N1 C1 H1A 109.5 . . ?
N1 C1 H1B 109.5 . . ?
N1 C1 H1C 109.5 . . ?
H1A C1 H1B 109.5 . . ?
H1A C1 H1C 109.5 . . ?
H1B C1 H1C 109.5 . . ?
N2 C2 H2A 109.5 . . ?
N2 C2 H2B 109.5 . . ?
N2 C2 H2C 109.5 . . ?
H2A C2 H2B 109.5 . . ?
H2A C2 H2C 109.5 . . ?
H2B C2 H2C 109.5 . . ?
N2 C3 C4 107.9(8) . . ?
N2 C3 C13 122.2(8) . . ?
C4 C3 C13 129.8(8) . . ?
N1 C4 C7 123.3(8) . . ?
C3 C4 N1 106.0(8) . . ?
C3 C4 C7 130.7(8) . . ?
H5A C5 H5B 109.5 . . ?
H5A C5 H5C 109.5 . . ?
H5B C5 H5C 109.5 . . ?
C6 C5 H5A 109.5 . . ?
C6 C5 H5B 109.5 . . ?
C6 C5 H5C 109.5 . . ?
C5 C6 S1 119.6(7) . . ?
C7 C6 S1 110.2(7) . . ?
C7 C6 C5 130.1(9) . . ?
C6 C7 C4 123.5(8) . . ?
C6 C7 C8 112.1(8) . . ?
C8 C7 C4 124.4(8) . . ?
C7 C8 H8 123.0 . . ?
C9 C8 C7 114.0(9) . . ?
C9 C8 H8 123.0 . . ?
C8 C9 S1 110.8(7) . . ?
C8 C9 C10 129.1(9) . . ?
C10 C9 S1 120.0(8) . . ?
C9 C10 H10A 109.5 . . ?
C9 C10 H10B 109.5 . . ?
C9 C10 H10C 109.5 . . ?
H10A C10 H10B 109.5 . . ?
H10A C10 H10C 109.5 . . ?
H10B C10 H10C 109.5 . . ?
H11A C11 H11B 109.5 . . ?
H11A C11 H11C 109.5 . . ?
H11B C11 H11C 109.5 . . ?
C12 C11 H11A 109.5 . . ?
C12 C11 H11B 109.5 . . ?
C12 C11 H11C 109.5 . . ?
C11 C12 S2 119.3(8) . . ?
C13 C12 S2 110.5(7) . . ?
C13 C12 C11 130.2(9) . . ?
C12 C13 C3 124.1(9) . . ?
C12 C13 C14 112.7(8) . . ?
C14 C13 C3 123.0(9) . . ?
C13 C14 H14 123.2 . . ?
C15 C14 C13 113.5(9) . . ?
C15 C14 H14 123.2 . . ?
C14 C15 S2 110.4(7) . . ?
C14 C15 C16 129.0(10) . . ?
C16 C15 S2 120.5(8) . . ?
C15 C16 H16A 109.5 . . ?
C15 C16 H16B 109.5 . . ?
C15 C16 H16C 109.5 . . ?
H16A C16 H16B 109.5 . . ?
H16A C16 H16C 109.5 . . ?
H16B C16 H16C 109.5 . . ?
O1 C17 N1 127.1(9) . . ?
O1 C17 N2 126.2(9) . . ?
N1 C17 N2 106.7(8) . . ?
O3 C18 H18A 109.5 . . ?
O3 C18 H18B 109.5 . . ?
O3 C18 H18C 109.5 . . ?
H18A C18 H18B 109.5 . . ?
H18A C18 H18C 109.5 . . ?
H18B C18 H18C 109.5 . . ?
N3 C19 H19A 109.5 . . ?
N3 C19 H19B 109.5 . . ?
N3 C19 H19C 109.5 . . ?
H19A C19 H19B 109.5 . . ?
H19A C19 H19C 109.5 . . ?
H19B C19 H19C 109.5 . . ?
O2 C20 N3 126.7(9) . . ?
O2 C20 N4 125.5(9) . . ?
N3 C20 N4 107.8(8) . . ?
N4 C21 H21A 109.5 . . ?
N4 C21 H21B 109.5 . . ?
N4 C21 H21C 109.5 . . ?
H21A C21 H21B 109.5 . . ?
H21A C21 H21C 109.5 . . ?
H21B C21 H21C 109.5 . . ?
N4 C22 C32 122.2(8) . . ?
C23 C22 N4 105.9(8) . . ?
C23 C22 C32 131.6(8) . . ?
N3 C23 C26 122.4(8) . . ?
C22 C23 N3 107.4(7) . . ?
C22 C23 C26 129.9(8) . . ?
H24A C24 H24B 109.5 . . ?
H24A C24 H24C 109.5 . . ?
H24B C24 H24C 109.5 . . ?
C25 C24 H24A 109.5 . . ?
C25 C24 H24B 109.5 . . ?
C25 C24 H24C 109.5 . . ?
C24 C25 S3 119.6(7) . . ?
C26 C25 S3 111.9(7) . . ?
C26 C25 C24 128.5(9) . . ?
C25 C26 C23 124.9(8) . . ?
C25 C26 C27 110.8(8) . . ?
C27 C26 C23 124.2(8) . . ?
C26 C27 H27 122.6 . . ?
C28 C27 C26 114.7(9) . . ?
C28 C27 H27 122.6 . . ?
C27 C28 S3 110.4(7) . . ?
C27 C28 C29 128.4(10) . . ?
C29 C28 S3 121.2(8) . . ?
C28 C29 H29A 109.5 . . ?
C28 C29 H29B 109.5 . . ?
C28 C29 H29C 109.5 . . ?
H29A C29 H29B 109.5 . . ?
H29A C29 H29C 109.5 . . ?
H29B C29 H29C 109.5 . . ?
H30A C30 H30B 109.5 . . ?
H30A C30 H30C 109.5 . . ?
H30B C30 H30C 109.5 . . ?
C31 C30 H30A 109.5 . . ?
C31 C30 H30B 109.5 . . ?
C31 C30 H30C 109.5 . . ?
C30 C31 S4 120.3(7) . . ?
C32 C31 S4 111.6(7) . . ?
C32 C31 C30 128.1(9) . . ?
C22 C32 C33 123.0(8) . . ?
C31 C32 C22 125.8(9) . . ?
C31 C32 C33 111.0(8) . . ?
C32 C33 H33 122.1 . . ?
C34 C33 C32 115.7(8) . . ?
C34 C33 H33 122.1 . . ?
C33 C34 S4 108.9(7) . . ?
C33 C34 C35 129.0(9) . . ?
C35 C34 S4 122.1(8) . . ?
C34 C35 H35A 109.5 . . ?
C34 C35 H35B 109.5 . . ?
C34 C35 H35C 109.5 . . ?
H35A C35 H35B 109.5 . . ?
H35A C35 H35C 109.5 . . ?
H35B C35 H35C 109.5 . . ?

loop_
_geom_bond_atom_site_label_1
_geom_bond_atom_site_label_2
_geom_bond_distance
_geom_bond_site_symmetry_2
_geom_bond_publ_flag
Dy1 O1 2.262(6) . ?
Dy1 O2 2.241(6) . ?
Dy1 O3 2.411(7) . ?
Dy1 O5 2.435(7) . ?
Dy1 O6 2.400(7) . ?
Dy1 O8 2.481(7) . ?
Dy1 O9 2.447(8) . ?
Dy1 O11 2.543(9) . ?
Dy1 O12 2.470(8) . ?
Dy1 N5 2.838(9) . ?
Dy1 N6 2.904(10) . ?
Dy1 N7 2.919(9) . ?
S1 C6 1.724(10) . ?
S1 C9 1.721(10) . ?
S2 C12 1.746(10) . ?
S2 C15 1.720(11) . ?
S3 C25 1.710(9) . ?
S3 C28 1.714(11) . ?
S4 C31 1.719(10) . ?
S4 C34 1.741(10) . ?
O1 C17 1.261(11) . ?
O2 C20 1.261(11) . ?
O3 H3 0.868(9) . ?
O3 C18 1.552(9) . ?
O4 N5 1.223(11) . ?
O5 N5 1.265(10) . ?
O6 N5 1.280(10) . ?
O7 N6 1.202(12) . ?
O8 N6 1.262(12) . ?
O9 N6 1.273(12) . ?
O10 N7 1.231(11) . ?
O11 N7 1.251(11) . ?
O12 N7 1.260(12) . ?
N1 C1 1.460(11) . ?
N1 C4 1.400(11) . ?
N1 C17 1.340(12) . ?
N2 C2 1.450(12) . ?
N2 C3 1.364(11) . ?
N2 C17 1.369(12) . ?
N3 C19 1.477(12) . ?
N3 C20 1.344(12) . ?
N3 C23 1.408(11) . ?
N4 C20 1.352(12) . ?
N4 C21 1.451(12) . ?
N4 C22 1.418(11) . ?
C1 H1A 0.9800 . ?
C1 H1B 0.9800 . ?
C1 H1C 0.9800 . ?
C2 H2A 0.9800 . ?
C2 H2B 0.9800 . ?
C2 H2C 0.9800 . ?
C3 C4 1.366(13) . ?
C3 C13 1.472(12) . ?
C4 C7 1.460(12) . ?
C5 H5A 0.9800 . ?
C5 H5B 0.9800 . ?
C5 H5C 0.9800 . ?
C5 C6 1.488(12) . ?
C6 C7 1.389(12) . ?
C7 C8 1.425(13) . ?
C8 H8 0.9500 . ?
C8 C9 1.351(13) . ?
C9 C10 1.505(13) . ?
C10 H10A 0.9800 . ?
C10 H10B 0.9800 . ?
C10 H10C 0.9800 . ?
C11 H11A 0.9800 . ?
C11 H11B 0.9800 . ?
C11 H11C 0.9800 . ?
C11 C12 1.501(14) . ?
C12 C13 1.351(14) . ?
C13 C14 1.446(13) . ?
C14 H14 0.9500 . ?
C14 C15 1.359(13) . ?
C15 C16 1.474(13) . ?
C16 H16A 0.9800 . ?
C16 H16B 0.9800 . ?
C16 H16C 0.9800 . ?
C18 H18A 0.9800 . ?
C18 H18B 0.9800 . ?
C18 H18C 0.9800 . ?
C19 H19A 0.9800 . ?
C19 H19B 0.9800 . ?
C19 H19C 0.9800 . ?
C21 H21A 0.9800 . ?
C21 H21B 0.9800 . ?
C21 H21C 0.9800 . ?
C22 C23 1.367(13) . ?
C22 C32 1.430(13) . ?
C23 C26 1.463(12) . ?
C24 H24A 0.9800 . ?
C24 H24B 0.9800 . ?
C24 H24C 0.9800 . ?
C24 C25 1.520(13) . ?
C25 C26 1.360(13) . ?
C26 C27 1.425(12) . ?
C27 H27 0.9500 . ?
C27 C28 1.337(13) . ?
C28 C29 1.497(13) . ?
C29 H29A 0.9800 . ?
C29 H29B 0.9800 . ?
C29 H29C 0.9800 . ?
C30 H30A 0.9800 . ?
C30 H30B 0.9800 . ?
C30 H30C 0.9800 . ?
C30 C31 1.508(13) . ?
C31 C32 1.364(12) . ?
C32 C33 1.430(12) . ?
C33 H33 0.9500 . ?
C33 C34 1.347(13) . ?
C34 C35 1.485(14) . ?
C35 H35A 0.9800 . ?
C35 H35B 0.9800 . ?
C35 H35C 0.9800 . ?
